data_4312704
loop_
_publ_author_name
'Dana J. Eisler'
'Richard J. Puddephatt'

_publ_section_title
;
 Tetraphosphinitoresorcinarene Complexes: Cationic Silver(I) and Copper(I)
 Halide Complexes as Mercurate(II) Anion Receptors
;
_journal_name_full 'Inorganic Chemistry'
_journal_page_first 8192
_journal_page_last 8202
_journal_paper_doi 10.1021/ic034822j
_journal_volume 42
_journal_year 2003
_chemical_formula_sum 'C138 H136 Cl4 Cu2 Hg2 I6 O12 P4'
_chemical_formula_weight 3541.81
_chemical_name_systematic
; 
 ? 
;
_space_group_IT_number 2
_symmetry_cell_setting triclinic
_symmetry_space_group_name_Hall '-P 1'
_symmetry_space_group_name_H-M 'P -1'
_atom_sites_solution_hydrogens geom
_atom_sites_solution_primary direct
_atom_sites_solution_secondary difmap
_audit_creation_method SHELXL-97
_cell_angle_alpha 104.6360(10)
_cell_angle_beta 90.8220(10)
_cell_angle_gamma 107.3610(10)
_cell_formula_units_Z 2
_cell_length_a 16.17540(10)
_cell_length_b 17.87850(10)
_cell_length_c 25.1879(3)
_cell_measurement_temperature 200(2)
_cell_volume 6694.86(11)
_computing_cell_refinement 'Nonius DENZO'
_computing_data_collection 'Nonius COLLECT'
_computing_data_reduction 'Nonius DENZO'
_computing_molecular_graphics 'Bruker SHELXTL'
_computing_publication_material 'Bruker SHELXTL'
_computing_structure_refinement 'SHELXL-97 (Sheldrick, 1997)'
_computing_structure_solution 'SHELXS-97 (Sheldrick, 1990)'
_diffrn_ambient_temperature 200(2)
_diffrn_measured_fraction_theta_full 0.995
_diffrn_measured_fraction_theta_max 0.995
_diffrn_measurement_device_type 'Nonius Kappa CCD'
_diffrn_measurement_method 'phi\omega scans'
_diffrn_radiation_monochromator graphite
_diffrn_radiation_source 'fine-focus sealed tube'
_diffrn_radiation_type MoK\a
_diffrn_radiation_wavelength 0.71073
_diffrn_reflns_av_R_equivalents 0.056
_diffrn_reflns_av_sigmaI/netI 0.0450
_diffrn_reflns_limit_h_max 18
_diffrn_reflns_limit_h_min -19
_diffrn_reflns_limit_k_max 21
_diffrn_reflns_limit_k_min -21
_diffrn_reflns_limit_l_max 29
_diffrn_reflns_limit_l_min -29
_diffrn_reflns_number 103511
_diffrn_reflns_theta_full 24.71
_diffrn_reflns_theta_max 24.71
_diffrn_reflns_theta_min 2.55
_exptl_absorpt_coefficient_mu 4.169
_exptl_absorpt_correction_T_max 0.5551
_exptl_absorpt_correction_T_min 0.2395
_exptl_absorpt_correction_type integration
_exptl_crystal_colour yellow
_exptl_crystal_density_diffrn 1.757
_exptl_crystal_density_method 'not measured'
_exptl_crystal_description rod
_exptl_crystal_F_000 3448
_exptl_crystal_size_max 0.48
_exptl_crystal_size_mid 0.23
_exptl_crystal_size_min 0.16
_refine_diff_density_max 6.506
_refine_diff_density_min -3.979
_refine_diff_density_rms 0.168
_refine_ls_extinction_method none
_refine_ls_goodness_of_fit_ref 1.034
_refine_ls_hydrogen_treatment mixed
_refine_ls_matrix_type full
_refine_ls_number_parameters 1323
_refine_ls_number_reflns 22689
_refine_ls_number_restraints 1176
_refine_ls_restrained_S_all 1.020
_refine_ls_R_factor_all 0.1026
_refine_ls_R_factor_gt 0.0769
_refine_ls_shift/su_max 0.003
_refine_ls_shift/su_mean 0.000
_refine_ls_structure_factor_coef Fsqd
_refine_ls_weighting_details 'calc w=1/[\s^2^(Fo^2^)+(0.1160P)^2^+64.0925P] where P=(Fo^2^+2Fc^2^)/3'
_refine_ls_weighting_scheme calc
_refine_ls_wR_factor_gt 0.2154
_refine_ls_wR_factor_ref 0.2347
_reflns_number_gt 16595
_reflns_number_total 22689
_reflns_threshold_expression >2sigma(I)
_cod_data_source_file ic034822jsi20030714_034926_6.cif
_cod_data_source_block 10a
_cod_depositor_comments
;
The following automatic conversions were performed:

'_symmetry_cell_setting' value 'Triclinic' changed to 'triclinic'
according to the built-in table from CIF Core dictionary named
'cif_core.dic' version 2.4.1 from 2010-06-29.

Automatic conversion script
Id: cif_fix_values 1646 2011-03-28 12:23:43Z adriana 
;
_cod_original_cell_volume 6694.86(10)
_cod_database_code 4312704

loop_
_symmetry_equiv_pos_as_xyz
'x, y, z'
'-x, -y, -z'

loop_
_atom_site_label
_atom_site_type_symbol
_atom_site_fract_x
_atom_site_fract_y
_atom_site_fract_z
_atom_site_U_iso_or_equiv
_atom_site_adp_type
_atom_site_occupancy
_atom_site_symmetry_multiplicity
_atom_site_calc_flag
_atom_site_refinement_flags
_atom_site_disorder_assembly
_atom_site_disorder_group
Cu1 Cu 0.71702(7) 3.39477(7) -0.22519(5) 0.0383(3) Uani 1 1 d . . .
Cu2 Cu 0.74766(8) 3.23826(8) -0.12578(6) 0.0517(3) Uani 1 1 d . A .
Hg1 Hg 0.78143(5) 3.64124(4) -0.07451(3) 0.0885(2) Uani 1 1 d . . .
Hg2 Hg 0.80071(6) 3.47064(4) -0.02176(3) 0.1013(3) Uani 1 1 d . . .
I1 I 0.74467(5) 3.56380(4) -0.18362(3) 0.0553(2) Uani 1 1 d . A .
I2 I 0.74017(7) 3.36867(5) -0.13304(4) 0.0738(3) Uani 1 1 d . A .
I3 I 0.8245(4) 3.7964(3) -0.0168(2) 0.0996(15) Uani 0.50 1 d P A 1
I7 I 0.8005(3) 3.7981(3) -0.0418(2) 0.0994(15) Uani 0.50 1 d P A 2
I4 I 0.79875(15) 3.33924(12) 0.00203(10) 0.0752(5) Uani 0.50 1 d P A 1
I8 I 0.77972(15) 3.35767(12) 0.03798(12) 0.0819(6) Uani 0.50 1 d P A 2
I5 I 0.93513(6) 3.59141(5) -0.04238(4) 0.0708(2) Uani 1 1 d . A .
I6 I 0.66016(5) 3.53909(4) -0.01513(3) 0.0563(2) Uani 1 1 d . A .
P1 P 0.86925(15) 3.20530(14) -0.13924(10) 0.0340(5) Uani 1 1 d . . .
P2 P 0.82621(14) 3.39350(12) -0.27976(9) 0.0282(5) Uani 1 1 d . . .
P3 P 0.62001(15) 3.14642(15) -0.12279(10) 0.0359(5) Uani 1 1 d . . .
P4 P 0.57722(15) 3.33792(13) -0.26150(9) 0.0301(5) Uani 1 1 d . . .
O1Q O 0.8696(4) 3.1468(4) -0.2003(3) 0.0371(14) Uani 1 1 d . B .
O2Q O 0.8300(4) 3.3091(3) -0.3226(2) 0.0302(13) Uani 1 1 d . B .
O1R O 0.8747(4) 2.9013(3) -0.2313(3) 0.0376(15) Uani 1 1 d . B .
O2R O 0.8569(5) 2.7823(5) -0.2935(4) 0.063(2) Uani 1 1 d . B .
O3R O 0.5712(4) 2.8253(4) -0.2157(3) 0.0369(14) Uani 1 1 d . B .
O4R O 0.5507(6) 2.7078(5) -0.2799(4) 0.069(2) Uani 1 1 d . B .
O1S O 0.5773(4) 3.0789(4) -0.1809(2) 0.0363(14) Uani 1 1 d . B .
O2S O 0.5520(4) 3.2455(3) -0.3023(2) 0.0318(13) Uani 1 1 d . B .
O1T O 0.5022(4) 3.2094(3) -0.4696(2) 0.0322(13) Uani 1 1 d . B .
O2T O 0.4821(5) 3.1285(4) -0.5557(3) 0.0503(18) Uani 1 1 d . B .
O3T O 0.8057(4) 3.2690(4) -0.4937(2) 0.0388(14) Uani 1 1 d . . .
C1Q C 0.8594(5) 3.1612(5) -0.2513(4) 0.0289(18) Uani 1 1 d . . .
C2Q C 0.8616(5) 3.0981(5) -0.2957(4) 0.0288(18) Uani 1 1 d . B .
C3Q C 0.8531(5) 3.1099(5) -0.3478(4) 0.0300(18) Uani 1 1 d . . .
H3QA H 0.8531 3.0668 -0.3789 0.036 Uiso 1 1 calc R B .
C4Q C 0.8447(5) 3.1798(5) -0.3571(4) 0.0268(17) Uani 1 1 d . B .
C5Q C 0.8413(5) 3.2409(4) -0.3107(3) 0.0248(17) Uani 1 1 d . . .
C6Q C 0.8492(5) 3.2329(5) -0.2578(4) 0.0290(18) Uani 1 1 d . B .
H6QA H 0.8476 3.2754 -0.2267 0.035 Uiso 1 1 calc R . .
C7Q C 0.8739(5) 3.0209(5) -0.2868(4) 0.0312(19) Uani 1 1 d . . .
H7QA H 0.9167 3.0383 -0.2535 0.037 Uiso 1 1 calc R B .
C8Q C 0.9133(6) 2.9748(5) -0.3345(4) 0.037(2) Uani 1 1 d . B .
H8QA H 0.8780 2.9645 -0.3695 0.045 Uiso 1 1 calc R . .
H8QB H 0.9112 2.9215 -0.3288 0.045 Uiso 1 1 calc R . .
C9Q C 1.0086(6) 3.0228(6) -0.3390(5) 0.052(3) Uani 1 1 d . . .
H9QA H 1.0256 2.9988 -0.3754 0.062 Uiso 1 1 calc R B .
H9QB H 1.0122 3.0797 -0.3372 0.062 Uiso 1 1 calc R . .
C1Q1 C 1.0732(4) 3.0235(5) -0.2942(4) 0.065(4) Uani 1 1 d G B .
C1Q2 C 1.0905(5) 3.0808(5) -0.2432(4) 0.073(4) Uani 1 1 d G . .
H1QA H 1.0613 3.1207 -0.2355 0.088 Uiso 1 1 calc R B .
C1Q3 C 1.1503(6) 3.0797(6) -0.2035(4) 0.117(7) Uani 1 1 d G B .
H1QB H 1.1620 3.1189 -0.1686 0.141 Uiso 1 1 calc R . .
C1Q4 C 1.1929(6) 3.0213(7) -0.2148(5) 0.127(9) Uani 1 1 d G . .
H1QC H 1.2338 3.0205 -0.1876 0.152 Uiso 1 1 calc R B .
C1Q5 C 1.1757(6) 2.9640(6) -0.2658(6) 0.108(7) Uani 1 1 d G B .
H1QD H 1.2048 2.9241 -0.2735 0.129 Uiso 1 1 calc R . .
C1Q6 C 1.1159(6) 2.9651(5) -0.3055(4) 0.084(5) Uani 1 1 d G . .
H1QE H 1.1041 2.9260 -0.3404 0.101 Uiso 1 1 calc R B .
C2Q1 C 0.9764(3) 3.2785(3) -0.1264(3) 0.038(2) Uani 1 1 d G B .
C2Q2 C 1.0490(4) 3.2527(4) -0.1237(4) 0.071(4) Uani 1 1 d G . .
H2QA H 1.0420 3.1968 -0.1279 0.085 Uiso 1 1 calc R B .
C2Q3 C 1.1320(3) 3.3088(5) -0.1150(4) 0.091(5) Uani 1 1 d G B .
H2QB H 1.1816 3.2912 -0.1132 0.110 Uiso 1 1 calc R . .
C2Q4 C 1.1423(3) 3.3907(5) -0.1089(4) 0.081(4) Uani 1 1 d G . .
H2QC H 1.1990 3.4290 -0.1030 0.097 Uiso 1 1 calc R B .
C2Q5 C 1.0697(5) 3.4164(3) -0.1116(4) 0.068(4) Uani 1 1 d G B .
H2QD H 1.0768 3.4723 -0.1074 0.082 Uiso 1 1 calc R . .
C2Q6 C 0.9867(4) 3.3603(4) -0.1203(3) 0.054(3) Uani 1 1 d G . .
H2QE H 0.9371 3.3779 -0.1221 0.064 Uiso 1 1 calc R B .
C3Q1 C 0.8788(10) 3.1329(7) -0.1022(7) 0.033(10) Uiso 0.50 1 d PG B 1
C3Q2 C 0.9328(10) 3.1579(7) -0.0534(7) 0.068(7) Uiso 0.50 1 d PG B 1
H3QB H 0.9667 3.2134 -0.0395 0.081 Uiso 0.50 1 calc PR B 1
C3Q3 C 0.9372(10) 3.1016(10) -0.0250(6) 0.075(7) Uiso 0.50 1 d PG B 1
H3QC H 0.9741 3.1187 0.0083 0.089 Uiso 0.50 1 calc PR B 1
C3Q4 C 0.8877(11) 3.0204(9) -0.0454(7) 0.072(7) Uiso 0.50 1 d PG B 1
H3QD H 0.8907 2.9820 -0.0261 0.087 Uiso 0.50 1 calc PR B 1
C3Q5 C 0.8337(9) 2.9954(6) -0.0942(6) 0.052(5) Uiso 0.50 1 d PG B 1
H3QE H 0.7998 2.9399 -0.1082 0.062 Uiso 0.50 1 calc PR B 1
C3Q6 C 0.8292(8) 3.0517(8) -0.1226(5) 0.039(4) Uiso 0.50 1 d PG B 1
H3QF H 0.7923 3.0346 -0.1560 0.047 Uiso 0.50 1 calc PR B 1
C3QA C 0.8762(11) 3.1401(11) -0.0970(7) 0.041(12) Uiso 0.50 1 d PG B 2
C3QB C 0.8915(12) 3.0659(11) -0.1165(6) 0.071(7) Uiso 0.50 1 d PG B 2
H3QG H 0.8988 3.0470 -0.1544 0.085 Uiso 0.50 1 calc PR B 2
C3QC C 0.8962(13) 3.0195(9) -0.0806(8) 0.088(9) Uiso 0.50 1 d PG B 2
H3QH H 0.9067 2.9688 -0.0939 0.105 Uiso 0.50 1 calc PR B 2
C3QD C 0.8856(13) 3.0472(11) -0.0251(7) 0.079(8) Uiso 0.50 1 d PG B 2
H3QI H 0.8888 3.0154 -0.0006 0.094 Uiso 0.50 1 calc PR B 2
C3QE C 0.8703(13) 3.1213(11) -0.0057(6) 0.082(8) Uiso 0.50 1 d PG B 2
H3QJ H 0.8630 3.1403 0.0322 0.099 Uiso 0.50 1 calc PR B 2
C3QF C 0.8656(12) 3.1678(9) -0.0416(8) 0.069(7) Uiso 0.50 1 d PG B 2
H3QK H 0.8551 3.2185 -0.0283 0.083 Uiso 0.50 1 calc PR B 2
C4Q1 C 0.9396(3) 3.4465(4) -0.2561(3) 0.036(2) Uani 1 1 d G . .
C4Q2 C 0.9637(4) 3.4992(4) -0.2035(3) 0.054(3) Uani 1 1 d G . .
H4QA H 0.9206 3.5057 -0.1791 0.065 Uiso 1 1 calc R . .
C4Q3 C 1.0508(5) 3.5423(4) -0.1866(3) 0.071(4) Uani 1 1 d G . .
H4QB H 1.0673 3.5783 -0.1506 0.085 Uiso 1 1 calc R . .
C4Q4 C 1.1139(3) 3.5328(5) -0.2223(4) 0.081(5) Uani 1 1 d G . .
H4QC H 1.1735 3.5623 -0.2107 0.098 Uiso 1 1 calc R . .
C4Q5 C 1.0898(4) 3.4802(6) -0.2750(4) 0.086(5) Uani 1 1 d G . .
H4QD H 1.1329 3.4737 -0.2994 0.103 Uiso 1 1 calc R . .
C4Q6 C 1.0026(4) 3.4370(5) -0.2919(3) 0.055(3) Uani 1 1 d G . .
H4QE H 0.9862 3.4010 -0.3279 0.066 Uiso 1 1 calc R . .
C5Q1 C 0.8023(4) 3.4420(3) -0.3302(2) 0.0316(19) Uani 1 1 d G . .
C5Q2 C 0.8343(4) 3.5260(3) -0.3208(2) 0.043(2) Uani 1 1 d G . .
H5QA H 0.8750 3.5578 -0.2898 0.052 Uiso 1 1 calc R . .
C5Q3 C 0.8069(5) 3.5634(3) -0.3567(3) 0.051(3) Uani 1 1 d G . .
H5QB H 0.8288 3.6208 -0.3502 0.062 Uiso 1 1 calc R . .
C5Q4 C 0.7474(5) 3.5168(4) -0.4020(3) 0.059(3) Uani 1 1 d G . .
H5QC H 0.7287 3.5424 -0.4265 0.071 Uiso 1 1 calc R . .
C5Q5 C 0.7153(5) 3.4328(4) -0.4114(3) 0.067(4) Uani 1 1 d G . .
H5QD H 0.6747 3.4010 -0.4424 0.080 Uiso 1 1 calc R . .
C5Q6 C 0.7428(5) 3.3954(2) -0.3755(3) 0.052(3) Uani 1 1 d G . .
H5QE H 0.7208 3.3380 -0.3820 0.063 Uiso 1 1 calc R . .
C1R C 0.7932(5) 2.9045(5) -0.2479(4) 0.0316(19) Uani 1 1 d . . .
C2R C 0.7893(5) 2.9653(4) -0.2728(3) 0.0260(17) Uani 1 1 d . B .
C3R C 0.7072(5) 2.9734(5) -0.2807(3) 0.0255(17) Uani 1 1 d . . .
H3RA H 0.7022 3.0127 -0.2987 0.031 Uiso 1 1 calc R B .
C4R C 0.6323(5) 2.9271(5) -0.2637(3) 0.0261(17) Uani 1 1 d . B .
C5R C 0.6417(5) 2.8681(5) -0.2398(4) 0.0318(19) Uani 1 1 d . . .
C6R C 0.7209(6) 2.8561(5) -0.2319(4) 0.034(2) Uani 1 1 d . B .
H6RA H 0.7251 2.8147 -0.2156 0.041 Uiso 1 1 calc R . .
C7R C 0.5439(5) 2.9409(5) -0.2670(4) 0.0279(17) Uani 1 1 d . . .
H7RA H 0.5218 2.9420 -0.2300 0.034 Uiso 1 1 calc R B .
C8R C 0.4760(5) 2.8704(5) -0.3092(4) 0.0321(19) Uani 1 1 d . B .
H8RA H 0.4903 2.8731 -0.3469 0.039 Uiso 1 1 calc R . .
H8RB H 0.4799 2.8181 -0.3047 0.039 Uiso 1 1 calc R . .
C9R C 0.3819(6) 2.8719(6) -0.3032(5) 0.044(2) Uani 1 1 d . . .
H9RA H 0.3791 2.9261 -0.3043 0.053 Uiso 1 1 calc R B .
H9RB H 0.3435 2.8310 -0.3349 0.053 Uiso 1 1 calc R . .
C1R1 C 0.3481(5) 2.8543(4) -0.2497(3) 0.047(3) Uani 1 1 d G B .
C1R2 C 0.3593(5) 2.9171(3) -0.2019(3) 0.059(3) Uani 1 1 d G . .
H1RA H 0.3864 2.9719 -0.2024 0.071 Uiso 1 1 calc R B .
C1R3 C 0.3308(6) 2.8997(6) -0.1532(3) 0.084(4) Uani 1 1 d G B .
H1RB H 0.3384 2.9426 -0.1206 0.101 Uiso 1 1 calc R . .
C1R4 C 0.2911(7) 2.8196(6) -0.1524(4) 0.108(6) Uani 1 1 d G . .
H1RC H 0.2717 2.8077 -0.1192 0.130 Uiso 1 1 calc R B .
C1R5 C 0.2800(8) 2.7568(4) -0.2002(5) 0.134(9) Uani 1 1 d G B .
H1RD H 0.2529 2.7020 -0.1997 0.161 Uiso 1 1 calc R . .
C1R6 C 0.3085(6) 2.7742(4) -0.2489(4) 0.091(5) Uani 1 1 d G . .
H1RE H 0.3009 2.7313 -0.2815 0.109 Uiso 1 1 calc R B .
C10R C 0.8955(6) 2.8318(6) -0.2541(4) 0.042(2) Uani 1 1 d D . .
C11R C 0.9707(6) 2.8283(6) -0.2203(4) 0.047(2) Uiso 0.50 1 d PD B 1
H11A H 1.0195 2.8285 -0.2442 0.056 Uiso 0.50 1 calc PR B 1
C12R C 1.0073(13) 2.8931(11) -0.1665(7) 0.052(5) Uiso 0.50 1 d PD B 1
H12A H 1.0302 2.9464 -0.1748 0.062 Uiso 0.50 1 calc PR B 1
H12B H 0.9591 2.8958 -0.1431 0.062 Uiso 0.50 1 calc PR B 1
C13R C 1.0784(16) 2.8803(16) -0.1341(13) 0.083(8) Uiso 0.50 1 d PD B 1
H13A H 1.0932 2.9218 -0.0981 0.099 Uiso 0.50 1 calc PR B 1
H13B H 1.1310 2.8876 -0.1543 0.099 Uiso 0.50 1 calc PR B 1
C14R C 1.052(2) 2.7966(14) -0.1247(11) 0.085(9) Uiso 0.50 1 d PD B 1
H14A H 1.1040 2.7871 -0.1104 0.102 Uiso 0.50 1 calc PR B 1
H14B H 1.0107 2.7953 -0.0958 0.102 Uiso 0.50 1 calc PR B 1
C15R C 1.0099(18) 2.7285(17) -0.1747(10) 0.078(8) Uiso 0.50 1 d PD B 1
H15A H 0.9821 2.6785 -0.1632 0.094 Uiso 0.50 1 calc PR B 1
H15B H 1.0553 2.7182 -0.1988 0.094 Uiso 0.50 1 calc PR B 1
C16R C 0.9426(13) 2.7466(10) -0.2067(10) 0.055(5) Uiso 0.50 1 d PD B 1
H16A H 0.8913 2.7438 -0.1855 0.067 Uiso 0.50 1 calc PR B 1
H16B H 0.9239 2.7031 -0.2418 0.067 Uiso 0.50 1 calc PR B 1
C11A C 0.9707(6) 2.8283(6) -0.2203(4) 0.047(2) Uiso 0.50 1 d PD B 2
H11B H 1.0171 2.8820 -0.2137 0.056 Uiso 0.50 1 calc PR B 2
C12A C 0.9420(17) 2.8193(18) -0.1644(8) 0.076(7) Uiso 0.50 1 d PD B 2
H12C H 0.9244 2.8671 -0.1456 0.091 Uiso 0.50 1 calc PR B 2
H12D H 0.8904 2.7703 -0.1701 0.091 Uiso 0.50 1 calc PR B 2
C13A C 1.012(2) 2.812(2) -0.1278(13) 0.113(13) Uiso 0.50 1 d PD B 2
H13C H 1.0570 2.8653 -0.1139 0.136 Uiso 0.50 1 calc PR B 2
H13D H 0.9862 2.7943 -0.0957 0.136 Uiso 0.50 1 calc PR B 2
C14A C 1.051(2) 2.7507(18) -0.1602(10) 0.074(7) Uiso 0.50 1 d PD B 2
H14C H 1.0083 2.6962 -0.1648 0.088 Uiso 0.50 1 calc PR B 2
H14X H 1.1024 2.7533 -0.1371 0.088 Uiso 0.50 1 calc PR B 2
C15A C 1.0798(14) 2.7553(17) -0.2163(9) 0.069(7) Uiso 0.50 1 d PD B 2
H15C H 1.1328 2.8024 -0.2123 0.082 Uiso 0.50 1 calc PR B 2
H15D H 1.0939 2.7053 -0.2346 0.082 Uiso 0.50 1 calc PR B 2
C16A C 1.0086(13) 2.7640(11) -0.2513(8) 0.052(5) Uiso 0.50 1 d PD B 2
H16C H 0.9617 2.7111 -0.2634 0.063 Uiso 0.50 1 calc PR B 2
H16D H 1.0323 2.7786 -0.2846 0.063 Uiso 0.50 1 calc PR B 2
C17R C 0.5385(6) 2.7420(6) -0.2361(4) 0.043(2) Uani 1 1 d D . .
C18R C 0.4996(13) 2.7063(10) -0.1903(7) 0.043(6) Uiso 0.50 1 d PD B 1
H18A H 0.4568 2.7323 -0.1720 0.051 Uiso 0.50 1 calc PR B 1
C19R C 0.4629(17) 2.6151(11) -0.2094(10) 0.057(6) Uiso 0.50 1 d PD B 1
H19A H 0.5116 2.5923 -0.2172 0.068 Uiso 0.50 1 calc PR B 1
H19B H 0.4258 2.5999 -0.2445 0.068 Uiso 0.50 1 calc PR B 1
C20R C 0.4100(19) 2.5763(19) -0.1691(11) 0.075(9) Uiso 0.50 1 d PD B 1
H20A H 0.3665 2.6038 -0.1558 0.090 Uiso 0.50 1 calc PR B 1
H20B H 0.3793 2.5180 -0.1865 0.090 Uiso 0.50 1 calc PR B 1
C21R C 0.474(2) 2.5862(19) -0.1225(15) 0.110(12) Uiso 0.50 1 d PD B 1
H21A H 0.5093 2.5492 -0.1348 0.133 Uiso 0.50 1 calc PR B 1
H21X H 0.4428 2.5710 -0.0915 0.133 Uiso 0.50 1 calc PR B 1
C22R C 0.534(2) 2.6721(19) -0.1032(12) 0.108(11) Uiso 0.50 1 d PD B 1
H22A H 0.5828 2.6738 -0.0784 0.129 Uiso 0.50 1 calc PR B 1
H22X H 0.5015 2.7066 -0.0815 0.129 Uiso 0.50 1 calc PR B 1
C23R C 0.5695(14) 2.7067(15) -0.1497(9) 0.061(6) Uiso 0.50 1 d PD B 1
H23A H 0.6056 2.6747 -0.1695 0.074 Uiso 0.50 1 calc PR B 1
H23B H 0.6077 2.7633 -0.1341 0.074 Uiso 0.50 1 calc PR B 1
C18A C 0.4755(17) 2.7060(13) -0.1998(9) 0.057(7) Uiso 0.50 1 d PD B 2
H18X H 0.4275 2.7271 -0.2081 0.069 Uiso 0.50 1 calc PR B 2
C19A C 0.494(2) 2.7486(18) -0.1392(9) 0.091(9) Uiso 0.50 1 d PD B 2
H19C H 0.4907 2.8045 -0.1326 0.110 Uiso 0.50 1 calc PR B 2
H19D H 0.5540 2.7525 -0.1264 0.110 Uiso 0.50 1 calc PR B 2
C20A C 0.429(2) 2.7014(17) -0.1077(15) 0.105(11) Uiso 0.50 1 d PD B 2
H20C H 0.4428 2.7288 -0.0678 0.126 Uiso 0.50 1 calc PR B 2
H20D H 0.3702 2.7020 -0.1186 0.126 Uiso 0.50 1 calc PR B 2
C21A C 0.428(2) 2.6147(17) -0.1178(14) 0.103(11) Uiso 0.50 1 d PD B 2
H21B H 0.4878 2.6102 -0.1182 0.124 Uiso 0.50 1 calc PR B 2
H21Y H 0.3970 2.5885 -0.0905 0.124 Uiso 0.50 1 calc PR B 2
C22A C 0.379(3) 2.581(3) -0.1739(13) 0.126(17) Uiso 0.50 1 d PD B 2
H22B H 0.3221 2.5903 -0.1718 0.152 Uiso 0.50 1 calc PR B 2
H22Y H 0.3690 2.5216 -0.1857 0.152 Uiso 0.50 1 calc PR B 2
C23A C 0.426(2) 2.6181(13) -0.2166(13) 0.077(9) Uiso 0.50 1 d PD B 2
H23C H 0.4670 2.5881 -0.2311 0.092 Uiso 0.50 1 calc PR B 2
H23Y H 0.3825 2.6086 -0.2476 0.092 Uiso 0.50 1 calc PR B 2
C1S C 0.5683(5) 3.0924(5) -0.2322(3) 0.0279(17) Uani 1 1 d . . .
C2S C 0.5506(5) 3.0240(5) -0.2769(3) 0.0251(17) Uani 1 1 d . B .
C3S C 0.5352(5) 3.0338(5) -0.3285(3) 0.0260(17) Uani 1 1 d . . .
H3SA H 0.5242 2.9879 -0.3595 0.031 Uiso 1 1 calc R B .
C4S C 0.5350(5) 3.1077(5) -0.3373(3) 0.0256(17) Uani 1 1 d . B .
C5S C 0.5544(5) 3.1739(5) -0.2913(3) 0.0248(16) Uani 1 1 d . . .
C6S C 0.5716(5) 3.1685(5) -0.2384(4) 0.0302(18) Uani 1 1 d . B .
H6SA H 0.5851 3.2150 -0.2075 0.036 Uiso 1 1 calc R . .
C7S C 0.5114(5) 3.1171(5) -0.3934(3) 0.0266(17) Uani 1 1 d . . .
H7SA H 0.4752 3.1546 -0.3870 0.032 Uiso 1 1 calc R B .
C8S C 0.4557(6) 3.0365(5) -0.4348(4) 0.0320(19) Uani 1 1 d . B .
H8SA H 0.4487 3.0470 -0.4711 0.038 Uiso 1 1 calc R . .
H8SB H 0.4877 2.9963 -0.4394 0.038 Uiso 1 1 calc R . .
C9S C 0.3667(6) 2.9999(6) -0.4180(4) 0.043(2) Uani 1 1 d . . .
H9SA H 0.3737 2.9871 -0.3825 0.052 Uiso 1 1 calc R B .
H9SB H 0.3369 2.9481 -0.4459 0.052 Uiso 1 1 calc R . .
C1S1 C 0.3094(4) 3.0547(4) -0.4116(3) 0.044(2) Uani 1 1 d G B .
C1S2 C 0.2925(5) 3.0920(5) -0.3593(3) 0.065(3) Uani 1 1 d G . .
H1SA H 0.3154 3.0820 -0.3277 0.077 Uiso 1 1 calc R B .
C1S3 C 0.2422(5) 3.1440(5) -0.3530(3) 0.085(5) Uani 1 1 d G B .
H1SB H 0.2306 3.1694 -0.3172 0.103 Uiso 1 1 calc R . .
C1S4 C 0.2087(5) 3.1586(5) -0.3991(5) 0.076(4) Uani 1 1 d G . .
H1SC H 0.1743 3.1941 -0.3949 0.091 Uiso 1 1 calc R B .
C1S5 C 0.2255(5) 3.1213(5) -0.4515(4) 0.075(4) Uani 1 1 d G B .
H1SD H 0.2026 3.1314 -0.4830 0.091 Uiso 1 1 calc R . .
C1S6 C 0.2759(5) 3.0694(5) -0.4577(3) 0.056(3) Uani 1 1 d G . .
H1SE H 0.2874 3.0439 -0.4935 0.067 Uiso 1 1 calc R B .
C2S1 C 0.5321(3) 3.1833(4) -0.0958(3) 0.038(2) Uani 1 1 d G B .
C2S2 C 0.5528(4) 3.2627(4) -0.0628(3) 0.068(4) Uani 1 1 d G . .
H2SA H 0.6114 3.2973 -0.0570 0.081 Uiso 1 1 calc R B .
C2S3 C 0.4879(5) 3.2914(4) -0.0381(4) 0.089(5) Uani 1 1 d G B .
H2SB H 0.5021 3.3457 -0.0155 0.106 Uiso 1 1 calc R . .
C2S4 C 0.4023(5) 3.2407(5) -0.0464(4) 0.070(4) Uani 1 1 d G . .
H2SC H 0.3579 3.2604 -0.0296 0.084 Uiso 1 1 calc R B .
C2S5 C 0.3815(3) 3.1613(5) -0.0795(4) 0.062(3) Uani 1 1 d G B .
H2SD H 0.3229 3.1266 -0.0852 0.074 Uiso 1 1 calc R . .
C2S6 C 0.4464(4) 3.1326(3) -0.1042(3) 0.052(3) Uani 1 1 d G . .
H2SE H 0.4322 3.0783 -0.1267 0.063 Uiso 1 1 calc R B .
C3S1 C 0.6314(14) 3.0747(10) -0.0850(8) 0.063(15) Uiso 0.50 1 d PG B 1
C3S2 C 0.5876(12) 2.9917(10) -0.1034(6) 0.060(6) Uiso 0.50 1 d PG B 1
H3SB H 0.5558 2.9696 -0.1388 0.072 Uiso 0.50 1 calc PR B 1
C3S3 C 0.5903(12) 2.9412(8) -0.0700(8) 0.082(8) Uiso 0.50 1 d PG B 1
H3SC H 0.5604 2.8846 -0.0825 0.098 Uiso 0.50 1 calc PR B 1
C3S4 C 0.6369(13) 2.9737(12) -0.0182(8) 0.079(10) Uiso 0.50 1 d PG B 1
H3SD H 0.6388 2.9392 0.0046 0.095 Uiso 0.50 1 calc PR B 1
C3S5 C 0.6807(12) 3.0567(12) 0.0001(7) 0.087(9) Uiso 0.50 1 d PG B 1
H3SE H 0.7125 3.0788 0.0355 0.104 Uiso 0.50 1 calc PR B 1
C3S6 C 0.6779(13) 3.1071(9) -0.0333(8) 0.084(8) Uiso 0.50 1 d PG B 1
H3SF H 0.7079 3.1638 -0.0207 0.100 Uiso 0.50 1 calc PR B 1
C3SA C 0.6196(12) 3.0740(8) -0.0837(6) 0.027(8) Uiso 0.50 1 d PG B 2
C3SB C 0.5881(13) 3.0740(11) -0.0327(7) 0.088(9) Uiso 0.50 1 d PG B 2
H3SG H 0.5625 3.1142 -0.0154 0.106 Uiso 0.50 1 calc PR B 2
C3SC C 0.5941(15) 3.0153(14) -0.0070(7) 0.104(11) Uiso 0.50 1 d PG B 2
H3SH H 0.5726 3.0154 0.0279 0.125 Uiso 0.50 1 calc PR B 2
C3SD C 0.6316(15) 2.9566(13) -0.0323(9) 0.105(14) Uiso 0.50 1 d PG B 2
H3SI H 0.6357 2.9165 -0.0147 0.126 Uiso 0.50 1 calc PR B 2
C3SE C 0.6631(13) 2.9565(10) -0.0834(9) 0.083(8) Uiso 0.50 1 d PG B 2
H3SJ H 0.6888 2.9163 -0.1007 0.100 Uiso 0.50 1 calc PR B 2
C3SF C 0.6571(11) 3.0152(9) -0.1091(6) 0.054(5) Uiso 0.50 1 d PG B 2
H3SK H 0.6787 3.0151 -0.1440 0.065 Uiso 0.50 1 calc PR B 2
C4S1 C 0.4946(3) 3.3311(4) -0.2138(2) 0.035(2) Uani 1 1 d G . .
C4S2 C 0.4152(4) 3.2693(4) -0.2257(3) 0.052(3) Uani 1 1 d G . .
H4SA H 0.4040 3.2272 -0.2592 0.063 Uiso 1 1 calc R . .
C4S3 C 0.3523(3) 3.2692(4) -0.1887(3) 0.066(3) Uani 1 1 d G . .
H4SB H 0.2981 3.2270 -0.1969 0.080 Uiso 1 1 calc R . .
C4S4 C 0.3687(4) 3.3308(5) -0.1398(3) 0.072(4) Uani 1 1 d G . .
H4SC H 0.3257 3.3307 -0.1145 0.087 Uiso 1 1 calc R . .
C4S5 C 0.4480(5) 3.3926(5) -0.1279(2) 0.074(4) Uani 1 1 d G . .
H4SD H 0.4592 3.4347 -0.0945 0.089 Uiso 1 1 calc R . .
C4S6 C 0.5110(3) 3.3927(4) -0.1649(3) 0.050(3) Uani 1 1 d G . .
H4SE H 0.5652 3.4349 -0.1568 0.060 Uiso 1 1 calc R . .
C5S1 C 0.5356(4) 3.3813(3) -0.3098(3) 0.039(2) Uani 1 1 d G . .
C5S2 C 0.4621(4) 3.3358(3) -0.3462(3) 0.055(3) Uani 1 1 d G . .
H5SA H 0.4335 3.2808 -0.3466 0.066 Uiso 1 1 calc R . .
C5S3 C 0.4303(5) 3.3707(5) -0.3820(3) 0.069(4) Uani 1 1 d G . .
H5SB H 0.3800 3.3395 -0.4069 0.083 Uiso 1 1 calc R . .
C5S4 C 0.4720(6) 3.4510(5) -0.3815(3) 0.075(4) Uani 1 1 d G . .
H5SC H 0.4502 3.4749 -0.4060 0.090 Uiso 1 1 calc R . .
C5S5 C 0.5455(6) 3.4966(4) -0.3451(4) 0.082(5) Uani 1 1 d G . .
H5SD H 0.5740 3.5515 -0.3447 0.099 Uiso 1 1 calc R . .
C5S6 C 0.5773(4) 3.4617(3) -0.3092(3) 0.059(3) Uani 1 1 d G . .
H5SE H 0.6276 3.4928 -0.2843 0.071 Uiso 1 1 calc R . .
C1T C 0.5818(6) 3.1966(5) -0.4593(3) 0.0291(18) Uani 1 1 d . . .
C2T C 0.5903(5) 3.1564(5) -0.4202(3) 0.0276(17) Uani 1 1 d . B .
C3T C 0.6735(5) 3.1547(5) -0.4070(3) 0.0277(17) Uani 1 1 d . . .
H3TA H 0.6812 3.1282 -0.3799 0.033 Uiso 1 1 calc R B .
C4T C 0.7467(6) 3.1904(5) -0.4322(4) 0.0308(18) Uani 1 1 d . B .
C5T C 0.7330(6) 3.2276(5) -0.4719(3) 0.0292(18) Uani 1 1 d . B .
C6T C 0.6510(6) 3.2311(5) -0.4859(4) 0.036(2) Uani 1 1 d . B .
H6TA H 0.6428 3.2568 -0.5134 0.043 Uiso 1 1 calc R . .
C7T C 0.8374(6) 3.1916(5) -0.4149(4) 0.0316(19) Uani 1 1 d . . .
H7TA H 0.8780 3.2466 -0.4137 0.038 Uiso 1 1 calc R B .
C8T C 0.8654(7) 3.1289(6) -0.4593(4) 0.042(2) Uani 1 1 d . B .
H8TA H 0.8317 3.0736 -0.4575 0.050 Uiso 1 1 calc R . .
H8TB H 0.8498 3.1341 -0.4961 0.050 Uiso 1 1 calc R . .
C9T C 0.9625(7) 3.1376(7) -0.4540(5) 0.052(3) Uani 1 1 d . . .
H9TA H 0.9807 3.1429 -0.4151 0.063 Uiso 1 1 calc R B .
H9TB H 0.9712 3.0872 -0.4768 0.063 Uiso 1 1 calc R . .
C1T1 C 1.0209(5) 3.2091(5) -0.4710(3) 0.056(3) Uani 1 1 d G B .
C1T2 C 1.0628(6) 3.2817(6) -0.4316(4) 0.084(4) Uani 1 1 d G . .
H1TA H 1.0550 3.2864 -0.3937 0.101 Uiso 1 1 calc R B .
C1T3 C 1.1161(6) 3.3474(5) -0.4477(6) 0.119(8) Uani 1 1 d G B .
H1TB H 1.1447 3.3970 -0.4208 0.143 Uiso 1 1 calc R . .
C1T4 C 1.1275(6) 3.3405(7) -0.5031(7) 0.176(16) Uani 1 1 d G . .
H1TC H 1.1639 3.3854 -0.5141 0.211 Uiso 1 1 calc R B .
C1T5 C 1.0856(7) 3.2679(9) -0.5424(5) 0.107(7) Uani 1 1 d G B .
H1TD H 1.0934 3.2632 -0.5803 0.128 Uiso 1 1 calc R . .
C1T6 C 1.0323(6) 3.2022(6) -0.5264(3) 0.080(4) Uani 1 1 d G . .
H1TE H 1.0037 3.1526 -0.5533 0.096 Uiso 1 1 calc R B .
C10T C 0.4627(6) 3.1781(5) -0.5222(4) 0.035(2) Uani 1 1 d D . .
C11T C 0.3954(5) 3.2175(4) -0.5308(3) 0.0331(19) Uani 1 1 d D B .
H11C H 0.3615 3.2225 -0.4979 0.040 Uiso 1 1 calc R . .
C12T C 0.3331(6) 3.1672(5) -0.5821(4) 0.043(2) Uani 1 1 d D . .
H12E H 0.3667 3.1580 -0.6143 0.052 Uiso 1 1 calc R B .
H12F H 0.3004 3.1136 -0.5769 0.052 Uiso 1 1 calc R . .
C13T C 0.2695(6) 3.2106(6) -0.5932(5) 0.053(3) Uani 1 1 d D B .
H13E H 0.2316 3.1783 -0.6275 0.063 Uiso 1 1 calc R . .
H13F H 0.2321 3.2153 -0.5625 0.063 Uiso 1 1 calc R . .
C14T C 0.3177(7) 3.2944(6) -0.5986(5) 0.057(3) Uani 1 1 d D . .
H14D H 0.3506 3.2892 -0.6315 0.068 Uiso 1 1 calc R B .
H14E H 0.2751 3.3223 -0.6042 0.068 Uiso 1 1 calc R . .
C15T C 0.3797(7) 3.3453(6) -0.5486(5) 0.059(3) Uani 1 1 d D B .
H15E H 0.3465 3.3561 -0.5164 0.071 Uiso 1 1 calc R . .
H15F H 0.4127 3.3981 -0.5548 0.071 Uiso 1 1 calc R . .
C16T C 0.4424(6) 3.3022(5) -0.5366(5) 0.045(2) Uani 1 1 d D . .
H16E H 0.4797 3.3351 -0.5021 0.054 Uiso 1 1 calc R B .
H16F H 0.4806 3.2977 -0.5669 0.054 Uiso 1 1 calc R . .
C17T C 0.8071(9) 3.2600(9) -0.5470(7) 0.086(4) Uiso 0.50 1 d PD C -1
O4T O 0.7662(11) 3.1819(10) -0.5768(7) 0.063(4) Uiso 0.50 1 d P C -1
C18T C 0.8840(10) 3.3019(10) -0.5717(7) 0.037(4) Uiso 0.50 1 d PD C -1
H18B H 0.9360 3.3234 -0.5439 0.044 Uiso 0.50 1 calc PR C -1
C19T C 0.9069(17) 3.2569(14) -0.6255(9) 0.072(7) Uiso 0.50 1 d PD C -1
H19E H 0.9341 3.2166 -0.6192 0.086 Uiso 0.50 1 calc PR C -1
H19F H 0.8536 3.2273 -0.6511 0.086 Uiso 0.50 1 calc PR C -1
C20T C 0.9692(17) 3.3166(16) -0.6504(14) 0.086(9) Uiso 0.50 1 d PD C -1
H20E H 1.0238 3.3435 -0.6256 0.104 Uiso 0.50 1 calc PR C -1
H20F H 0.9835 3.2871 -0.6861 0.104 Uiso 0.50 1 calc PR C -1
C21T C 0.9310(19) 3.3798(15) -0.6592(10) 0.073(7) Uiso 0.50 1 d PD C -1
H21C H 0.8762 3.3533 -0.6838 0.088 Uiso 0.50 1 calc PR C -1
H21D H 0.9721 3.4170 -0.6770 0.088 Uiso 0.50 1 calc PR C -1
C22T C 0.9135(15) 3.4270(13) -0.6045(9) 0.061(6) Uiso 0.50 1 d PD C -1
H22C H 0.8884 3.4689 -0.6102 0.073 Uiso 0.50 1 calc PR C -1
H22D H 0.9689 3.4551 -0.5807 0.073 Uiso 0.50 1 calc PR C -1
C23T C 0.8510(13) 3.3712(12) -0.5762(10) 0.057(6) Uiso 0.50 1 d PD C -1
H23D H 0.8446 3.4027 -0.5389 0.068 Uiso 0.50 1 calc PR C -1
H23E H 0.7930 3.3489 -0.5976 0.068 Uiso 0.50 1 calc PR C -1
C17B C 0.8071(9) 3.2600(9) -0.5470(7) 0.086(4) Uiso 0.50 1 d P C -2
O4TB O 0.7360(14) 3.2391(13) -0.5788(9) 0.090(6) Uiso 0.50 1 d P C -2
C18B C 0.8798(11) 3.3313(9) -0.5560(7) 0.041(5) Uiso 0.50 1 d PD C -2
H18C H 0.9342 3.3211 -0.5450 0.049 Uiso 0.50 1 calc PR C -2
C19B C 0.8849(13) 3.3282(13) -0.6165(7) 0.057(6) Uiso 0.50 1 d PD C -2
H19G H 0.8837 3.2728 -0.6373 0.068 Uiso 0.50 1 calc PR C -2
H19H H 0.8331 3.3386 -0.6306 0.068 Uiso 0.50 1 calc PR C -2
C20B C 0.9657(14) 3.3891(11) -0.6270(11) 0.061(6) Uiso 0.50 1 d PD C -2
H20G H 1.0173 3.3748 -0.6170 0.073 Uiso 0.50 1 calc PR C -2
H20H H 0.9639 3.3859 -0.6668 0.073 Uiso 0.50 1 calc PR C -2
C21B C 0.9750(17) 3.4747(12) -0.5948(8) 0.063(6) Uiso 0.50 1 d PD C -2
H21E H 0.9266 3.4918 -0.6068 0.076 Uiso 0.50 1 calc PR C -2
H21F H 1.0306 3.5124 -0.6008 0.076 Uiso 0.50 1 calc PR C -2
C22B C 0.9731(13) 3.4757(13) -0.5347(8) 0.059(6) Uiso 0.50 1 d PD C -2
H22E H 1.0238 3.4615 -0.5230 0.070 Uiso 0.50 1 calc PR C -2
H22F H 0.9786 3.5315 -0.5124 0.070 Uiso 0.50 1 calc PR C -2
C23B C 0.8912(12) 3.4177(9) -0.5229(9) 0.048(5) Uiso 0.50 1 d PD C -2
H23F H 0.8404 3.4337 -0.5322 0.057 Uiso 0.50 1 calc PR C -2
H23G H 0.8939 3.4207 -0.4831 0.057 Uiso 0.50 1 calc PR C -2
C200 C 1.1835(12) 3.3391(14) -0.2479(8) 0.113(6) Uani 1 1 d . . .
H20I H 1.2111 3.3144 -0.2246 0.136 Uiso 1 1 calc R . .
H20J H 1.1728 3.3874 -0.2233 0.136 Uiso 1 1 calc R . .
Cl20 Cl 1.2560(3) 3.3713(3) -0.2931(3) 0.1203(17) Uani 1 1 d . . .
Cl21 Cl 1.0850(4) 3.2703(3) -0.2775(3) 0.1217(18) Uani 1 1 d . . .
C100 C 0.6333(10) 3.3863(11) -0.6202(7) 0.093(5) Uani 1 1 d . . .
H10A H 0.5727 3.3783 -0.6339 0.112 Uiso 1 1 calc R . .
H10B H 0.6404 3.3319 -0.6248 0.112 Uiso 1 1 calc R . .
Cl10 Cl 0.7056(3) 3.4392(3) -0.6595(2) 0.1141(16) Uani 1 1 d . . .
Cl11 Cl 0.6516(3) 3.4383(3) -0.55136(18) 0.0973(12) Uani 1 1 d . . .

loop_
_atom_site_aniso_label
_atom_site_aniso_U_11
_atom_site_aniso_U_22
_atom_site_aniso_U_33
_atom_site_aniso_U_23
_atom_site_aniso_U_13
_atom_site_aniso_U_12
Cu1 0.0365(6) 0.0408(6) 0.0370(6) 0.0102(5) 0.0112(5) 0.0112(5)
Cu2 0.0358(6) 0.0619(8) 0.0718(10) 0.0397(7) 0.0141(6) 0.0177(6)
Hg1 0.1338(6) 0.0600(3) 0.0720(4) 0.0059(3) 0.0116(4) 0.0406(3)
Hg2 0.1383(6) 0.0548(3) 0.1006(5) 0.0083(3) 0.0162(5) 0.0254(4)
I1 0.0693(5) 0.0411(4) 0.0589(5) 0.0133(3) 0.0158(4) 0.0217(3)
I2 0.0917(6) 0.0597(5) 0.0696(6) 0.0120(4) 0.0048(5) 0.0279(4)
I3 0.096(3) 0.0526(14) 0.152(4) 0.023(2) 0.046(3) 0.0273(15)
I7 0.105(3) 0.0430(12) 0.153(4) 0.027(2) 0.066(3) 0.0231(17)
I4 0.0921(14) 0.0547(10) 0.0677(13) 0.0126(10) -0.0082(12) 0.0106(9)
I8 0.0899(14) 0.0567(11) 0.0911(17) 0.0262(11) -0.0135(13) 0.0067(10)
I5 0.0660(5) 0.0681(5) 0.0623(5) 0.0014(4) 0.0022(4) 0.0112(4)
I6 0.0556(4) 0.0526(4) 0.0545(5) 0.0068(3) 0.0163(3) 0.0137(3)
P1 0.0346(12) 0.0353(12) 0.0344(13) 0.0145(10) 0.0019(10) 0.0099(10)
P2 0.0357(11) 0.0237(10) 0.0296(12) 0.0104(9) 0.0092(9) 0.0129(9)
P3 0.0369(12) 0.0463(13) 0.0275(12) 0.0156(10) 0.0050(10) 0.0123(10)
P4 0.0380(12) 0.0270(11) 0.0289(12) 0.0090(9) 0.0082(9) 0.0140(9)
O1Q 0.054(4) 0.031(3) 0.029(3) 0.015(3) 0.000(3) 0.013(3)
O2Q 0.046(3) 0.025(3) 0.028(3) 0.011(2) 0.011(3) 0.020(3)
O1R 0.036(3) 0.027(3) 0.055(4) 0.015(3) 0.001(3) 0.016(3)
O2R 0.068(5) 0.051(4) 0.069(6) -0.002(4) -0.019(4) 0.034(4)
O3R 0.031(3) 0.034(3) 0.052(4) 0.025(3) 0.010(3) 0.008(3)
O4R 0.083(6) 0.038(4) 0.077(6) 0.014(4) 0.019(5) 0.007(4)
O1S 0.053(4) 0.032(3) 0.027(3) 0.015(3) 0.004(3) 0.012(3)
O2S 0.052(4) 0.024(3) 0.023(3) 0.008(2) 0.000(3) 0.017(3)
O1T 0.043(3) 0.036(3) 0.024(3) 0.011(3) -0.001(3) 0.021(3)
O2T 0.072(5) 0.050(4) 0.035(4) 0.000(3) -0.010(3) 0.038(4)
O3T 0.047(4) 0.046(4) 0.024(3) 0.016(3) 0.006(3) 0.011(3)
C1Q 0.022(4) 0.028(4) 0.039(5) 0.015(4) 0.001(4) 0.005(3)
C2Q 0.022(4) 0.025(4) 0.041(5) 0.012(4) 0.004(4) 0.006(3)
C3Q 0.029(4) 0.024(4) 0.039(5) 0.012(4) 0.007(4) 0.008(3)
C4Q 0.025(4) 0.027(4) 0.031(5) 0.011(3) 0.008(3) 0.009(3)
C5Q 0.024(4) 0.019(4) 0.034(5) 0.011(3) 0.004(3) 0.006(3)
C6Q 0.031(4) 0.022(4) 0.033(5) 0.005(3) -0.002(4) 0.010(3)
C7Q 0.030(4) 0.028(4) 0.041(5) 0.015(4) 0.004(4) 0.012(3)
C8Q 0.033(5) 0.031(5) 0.054(6) 0.018(4) 0.012(4) 0.013(4)
C9Q 0.043(6) 0.039(5) 0.087(9) 0.029(5) 0.029(6) 0.020(4)
C1Q1 0.029(5) 0.049(6) 0.135(13) 0.050(8) 0.023(6) 0.016(5)
C1Q2 0.044(7) 0.049(7) 0.121(13) 0.017(8) 0.004(7) 0.013(5)
C1Q3 0.054(9) 0.081(11) 0.19(2) 0.021(12) -0.027(11) 0.004(8)
C1Q4 0.058(9) 0.096(13) 0.22(3) 0.052(15) -0.041(12) 0.013(9)
C1Q5 0.042(7) 0.076(10) 0.22(2) 0.055(13) -0.008(10) 0.028(7)
C1Q6 0.053(7) 0.060(8) 0.148(15) 0.028(9) 0.013(8) 0.029(6)
C2Q1 0.033(5) 0.046(5) 0.035(5) 0.016(4) 0.006(4) 0.009(4)
C2Q2 0.043(6) 0.060(7) 0.102(11) 0.014(7) 0.008(7) 0.012(5)
C2Q3 0.033(6) 0.102(12) 0.127(14) 0.018(10) 0.018(7) 0.013(7)
C2Q4 0.045(7) 0.098(11) 0.070(9) 0.022(8) 0.007(6) -0.020(7)
C2Q5 0.063(8) 0.051(7) 0.077(9) 0.023(6) -0.010(7) -0.005(6)
C2Q6 0.042(6) 0.055(6) 0.061(7) 0.020(6) -0.008(5) 0.008(5)
C4Q1 0.035(5) 0.030(4) 0.049(6) 0.021(4) 0.004(4) 0.011(4)
C4Q2 0.050(6) 0.042(6) 0.070(8) 0.012(5) -0.012(6) 0.016(5)
C4Q3 0.065(8) 0.043(6) 0.097(11) 0.015(6) -0.034(8) 0.012(6)
C4Q4 0.047(7) 0.075(9) 0.136(15) 0.063(10) -0.009(8) 0.012(6)
C4Q5 0.041(7) 0.111(12) 0.128(15) 0.065(11) 0.022(8) 0.027(7)
C4Q6 0.041(6) 0.073(7) 0.064(8) 0.036(6) 0.017(5) 0.019(5)
C5Q1 0.039(5) 0.035(5) 0.031(5) 0.014(4) 0.016(4) 0.022(4)
C5Q2 0.043(5) 0.033(5) 0.059(7) 0.021(5) 0.005(5) 0.015(4)
C5Q3 0.049(6) 0.032(5) 0.082(8) 0.028(5) 0.009(6) 0.014(4)
C5Q4 0.096(9) 0.055(7) 0.045(7) 0.025(5) -0.001(6) 0.040(6)
C5Q5 0.107(10) 0.045(6) 0.053(7) 0.007(5) -0.021(7) 0.034(6)
C5Q6 0.085(8) 0.036(5) 0.039(6) 0.011(4) -0.005(6) 0.023(5)
C1R 0.029(4) 0.029(4) 0.044(5) 0.016(4) -0.003(4) 0.014(3)
C2R 0.029(4) 0.017(4) 0.032(5) 0.010(3) 0.002(3) 0.005(3)
C3R 0.032(4) 0.024(4) 0.025(4) 0.012(3) 0.004(3) 0.012(3)
C4R 0.030(4) 0.026(4) 0.030(5) 0.012(3) 0.005(3) 0.016(3)
C5R 0.032(4) 0.034(4) 0.033(5) 0.016(4) 0.003(4) 0.010(4)
C6R 0.040(5) 0.027(4) 0.044(5) 0.020(4) 0.000(4) 0.013(4)
C7R 0.023(4) 0.030(4) 0.035(5) 0.014(4) 0.002(3) 0.009(3)
C8R 0.034(4) 0.028(4) 0.035(5) 0.013(4) -0.002(4) 0.007(3)
C9R 0.031(5) 0.036(5) 0.059(7) 0.015(5) -0.011(4) 0.001(4)
C1R1 0.028(5) 0.039(5) 0.076(8) 0.024(5) 0.005(5) 0.006(4)
C1R2 0.046(6) 0.061(7) 0.066(8) 0.020(6) 0.013(6) 0.005(5)
C1R3 0.066(8) 0.099(11) 0.074(10) 0.022(8) 0.023(7) 0.005(8)
C1R4 0.104(12) 0.114(14) 0.128(16) 0.079(13) 0.062(12) 0.026(11)
C1R5 0.164(19) 0.057(9) 0.18(2) 0.049(12) 0.114(18) 0.016(10)
C1R6 0.100(11) 0.040(7) 0.125(14) 0.021(7) 0.063(10) 0.008(7)
C10R 0.044(5) 0.042(5) 0.053(7) 0.025(5) 0.007(5) 0.021(4)
C17R 0.042(5) 0.032(5) 0.058(7) 0.023(5) 0.003(5) 0.007(4)
C1S 0.022(4) 0.042(5) 0.025(4) 0.017(4) 0.006(3) 0.011(3)
C2S 0.023(4) 0.026(4) 0.031(5) 0.013(3) 0.004(3) 0.010(3)
C3S 0.026(4) 0.029(4) 0.025(4) 0.008(3) 0.001(3) 0.011(3)
C4S 0.024(4) 0.036(4) 0.023(4) 0.013(3) 0.005(3) 0.014(3)
C5S 0.028(4) 0.022(4) 0.027(4) 0.008(3) 0.004(3) 0.011(3)
C6S 0.038(5) 0.030(4) 0.025(4) 0.007(3) 0.007(4) 0.014(4)
C7S 0.026(4) 0.031(4) 0.028(5) 0.011(3) 0.003(3) 0.015(3)
C8S 0.044(5) 0.029(4) 0.025(4) 0.008(3) -0.001(4) 0.014(4)
C9S 0.049(6) 0.037(5) 0.040(6) 0.015(4) -0.009(5) 0.004(4)
C1S1 0.029(5) 0.038(5) 0.057(7) 0.015(5) -0.006(4) -0.002(4)
C1S2 0.051(7) 0.081(9) 0.059(8) 0.015(6) 0.008(6) 0.019(6)
C1S3 0.047(7) 0.103(11) 0.101(12) 0.012(9) 0.024(8) 0.027(7)
C1S4 0.047(7) 0.075(9) 0.119(13) 0.043(9) 0.020(8) 0.024(6)
C1S5 0.046(7) 0.082(9) 0.112(13) 0.056(9) -0.005(7) 0.015(6)
C1S6 0.044(6) 0.067(7) 0.063(8) 0.033(6) 0.000(5) 0.015(5)
C2S1 0.036(5) 0.046(5) 0.031(5) 0.010(4) 0.010(4) 0.013(4)
C2S2 0.055(7) 0.062(7) 0.064(8) -0.005(6) 0.028(6) 0.003(6)
C2S3 0.094(11) 0.056(8) 0.106(12) 0.005(7) 0.056(10) 0.021(7)
C2S4 0.077(9) 0.080(9) 0.075(9) 0.033(7) 0.034(7) 0.044(7)
C2S5 0.040(6) 0.082(9) 0.074(9) 0.035(7) 0.017(6) 0.023(6)
C2S6 0.051(6) 0.046(6) 0.055(7) 0.013(5) 0.003(5) 0.006(5)
C4S1 0.034(5) 0.042(5) 0.034(5) 0.017(4) 0.007(4) 0.015(4)
C4S2 0.046(6) 0.062(7) 0.048(7) 0.015(5) 0.001(5) 0.016(5)
C4S3 0.024(5) 0.096(10) 0.077(9) 0.029(8) 0.014(5) 0.010(5)
C4S4 0.054(7) 0.121(12) 0.057(8) 0.036(8) 0.025(6) 0.037(8)
C4S5 0.041(6) 0.118(11) 0.049(7) 0.001(7) 0.017(5) 0.021(7)
C4S6 0.047(6) 0.067(7) 0.033(6) 0.008(5) 0.009(5) 0.018(5)
C5S1 0.053(6) 0.037(5) 0.040(5) 0.017(4) 0.014(5) 0.027(4)
C5S2 0.069(7) 0.057(7) 0.050(7) 0.017(5) -0.006(6) 0.032(6)
C5S3 0.101(10) 0.070(8) 0.054(8) 0.018(6) -0.006(7) 0.051(8)
C5S4 0.111(11) 0.087(10) 0.064(9) 0.037(7) 0.007(8) 0.069(9)
C5S5 0.097(10) 0.052(7) 0.122(13) 0.052(8) 0.014(10) 0.035(7)
C5S6 0.074(8) 0.039(6) 0.071(8) 0.027(6) -0.002(6) 0.017(5)
C1T 0.042(5) 0.032(4) 0.019(4) 0.008(3) -0.001(4) 0.019(4)
C2T 0.035(4) 0.029(4) 0.022(4) 0.009(3) 0.003(3) 0.014(3)
C3T 0.037(4) 0.028(4) 0.026(4) 0.012(3) 0.005(4) 0.018(4)
C4T 0.035(5) 0.030(4) 0.030(5) 0.008(4) 0.010(4) 0.014(4)
C5T 0.042(5) 0.027(4) 0.018(4) 0.008(3) 0.007(4) 0.010(4)
C6T 0.050(5) 0.035(5) 0.027(5) 0.015(4) 0.002(4) 0.014(4)
C7T 0.036(5) 0.031(4) 0.030(5) 0.010(4) 0.009(4) 0.013(4)
C8T 0.054(6) 0.039(5) 0.037(5) 0.006(4) 0.015(5) 0.024(4)
C9T 0.071(7) 0.060(7) 0.047(6) 0.022(5) 0.031(6) 0.045(6)
C1T1 0.053(6) 0.075(8) 0.069(8) 0.038(7) 0.035(6) 0.044(6)
C1T2 0.066(8) 0.082(10) 0.115(13) 0.024(9) 0.017(9) 0.040(8)
C1T3 0.081(11) 0.080(11) 0.21(3) 0.060(14) 0.040(14) 0.026(9)
C1T4 0.078(13) 0.16(2) 0.38(5) 0.19(3) 0.10(2) 0.073(15)
C1T5 0.073(10) 0.181(19) 0.143(17) 0.128(16) 0.074(11) 0.080(12)
C1T6 0.077(9) 0.119(12) 0.083(10) 0.053(9) 0.043(8) 0.062(9)
C10T 0.054(6) 0.030(4) 0.026(5) 0.010(4) -0.003(4) 0.019(4)
C11T 0.044(5) 0.031(4) 0.030(5) 0.011(4) -0.003(4) 0.017(4)
C12T 0.052(6) 0.039(5) 0.042(6) 0.007(4) -0.007(5) 0.020(4)
C13T 0.054(6) 0.063(7) 0.049(7) 0.016(5) -0.014(5) 0.031(5)
C14T 0.074(8) 0.061(7) 0.054(7) 0.026(6) -0.005(6) 0.041(6)
C15T 0.076(8) 0.041(6) 0.068(8) 0.022(5) -0.017(6) 0.023(5)
C16T 0.045(5) 0.034(5) 0.062(7) 0.022(5) 0.002(5) 0.015(4)
C200 0.109(13) 0.165(19) 0.105(15) 0.071(14) 0.026(11) 0.072(14)
Cl20 0.112(3) 0.114(4) 0.142(5) 0.040(3) 0.050(3) 0.037(3)
Cl21 0.115(4) 0.096(3) 0.170(5) 0.066(3) 0.032(4) 0.029(3)
C100 0.066(9) 0.103(12) 0.094(12) 0.021(10) 0.021(8) 0.007(8)
Cl10 0.101(3) 0.123(4) 0.120(4) 0.056(3) 0.030(3) 0.017(3)
Cl11 0.086(3) 0.121(3) 0.081(3) 0.033(2) -0.002(2) 0.024(2)

loop_
_atom_type_symbol
_atom_type_description
_atom_type_scat_dispersion_real
_atom_type_scat_dispersion_imag
_atom_type_scat_source
C C 0.0033 0.0016 'International Tables Vol C Tables 4.2.6.8 and 6.1.1.4'
H H 0.0000 0.0000 'International Tables Vol C Tables 4.2.6.8 and 6.1.1.4'
O O 0.0106 0.0060 'International Tables Vol C Tables 4.2.6.8 and 6.1.1.4'
P P 0.1023 0.0942 'International Tables Vol C Tables 4.2.6.8 and 6.1.1.4'
Cu Cu 0.3201 1.2651 'International Tables Vol C Tables 4.2.6.8 and 6.1.1.4'
Cl Cl 0.1484 0.1585 'International Tables Vol C Tables 4.2.6.8 and 6.1.1.4'
I I -0.4742 1.8119 'International Tables Vol C Tables 4.2.6.8 and 6.1.1.4'
Hg Hg -2.3894 9.2266 'International Tables Vol C Tables 4.2.6.8 and 6.1.1.4'

loop_
_geom_angle_atom_site_label_1
_geom_angle_atom_site_label_2
_geom_angle_atom_site_label_3
_geom_angle
_geom_angle_site_symmetry_1
_geom_angle_site_symmetry_3
_geom_angle_publ_flag
P4 Cu1 P2 120.40(10) . . ?
P4 Cu1 I2 111.96(7) . . ?
P2 Cu1 I2 115.71(8) . . ?
P4 Cu1 I1 106.94(7) . . ?
P2 Cu1 I1 101.47(7) . . ?
I2 Cu1 I1 96.09(5) . . ?
P1 Cu2 P3 122.33(11) . . ?
P1 Cu2 I2 120.87(8) . . ?
P3 Cu2 I2 115.57(8) . . ?
I7 Hg1 I3 16.21(14) . . ?
I7 Hg1 I1 118.84(12) . . ?
I3 Hg1 I1 133.79(11) . . ?
I7 Hg1 I6 115.45(12) . . ?
I3 Hg1 I6 109.37(13) . . ?
I1 Hg1 I6 107.10(3) . . ?
I7 Hg1 I5 115.74(12) . . ?
I3 Hg1 I5 102.37(11) . . ?
I1 Hg1 I5 102.81(3) . . ?
I6 Hg1 I5 93.36(3) . . ?
I4 Hg2 I5 130.76(7) . . ?
I4 Hg2 I8 20.60(6) . . ?
I5 Hg2 I8 136.79(6) . . ?
I4 Hg2 I6 126.27(7) . . ?
I5 Hg2 I6 102.28(3) . . ?
I8 Hg2 I6 112.44(7) . . ?
I4 Hg2 I2 85.75(6) . . ?
I5 Hg2 I2 100.37(4) . . ?
I8 Hg2 I2 102.33(6) . . ?
I6 Hg2 I2 93.42(4) . . ?
Hg1 I1 Cu1 122.40(4) . . ?
Cu2 I2 Cu1 121.77(6) . . ?
Cu2 I2 Hg2 101.86(5) . . ?
Cu1 I2 Hg2 134.90(4) . . ?
Hg2 I5 Hg1 79.79(3) . . ?
Hg2 I6 Hg1 79.01(3) . . ?
O1Q P1 C3QA 100.8(7) . . ?
O1Q P1 C2Q1 103.5(4) . . ?
C3QA P1 C2Q1 102.7(6) . . ?
O1Q P1 C3Q1 95.5(6) . . ?
C3QA P1 C3Q1 5.5(9) . . ?
C2Q1 P1 C3Q1 103.1(5) . . ?
O1Q P1 Cu2 114.3(3) . . ?
C3QA P1 Cu2 108.8(6) . . ?
C2Q1 P1 Cu2 123.8(2) . . ?
C3Q1 P1 Cu2 112.4(6) . . ?
O2Q P2 C5Q1 97.8(3) . . ?
O2Q P2 C4Q1 102.5(3) . . ?
C5Q1 P2 C4Q1 104.2(3) . . ?
O2Q P2 Cu1 121.3(2) . . ?
C5Q1 P2 Cu1 102.8(2) . . ?
C4Q1 P2 Cu1 123.8(2) . . ?
O1S P3 C2S1 104.8(3) . . ?
O1S P3 C3SA 96.0(5) . . ?
C2S1 P3 C3SA 101.4(6) . . ?
O1S P3 C3S1 96.6(6) . . ?
C2S1 P3 C3S1 106.9(7) . . ?
C3SA P3 C3S1 6.0(10) . . ?
O1S P3 Cu2 115.8(3) . . ?
C2S1 P3 Cu2 118.1(2) . . ?
C3SA P3 Cu2 117.5(6) . . ?
C3S1 P3 Cu2 112.2(7) . . ?
O2S P4 C4S1 103.7(3) . . ?
O2S P4 C5S1 96.2(3) . . ?
C4S1 P4 C5S1 101.5(3) . . ?
O2S P4 Cu1 116.0(2) . . ?
C4S1 P4 Cu1 117.2(2) . . ?
C5S1 P4 Cu1 119.0(2) . . ?
C1Q O1Q P1 128.6(5) . . ?
C5Q O2Q P2 128.5(5) . . ?
C10R O1R C1R 118.0(7) . . ?
C17R O3R C5R 118.6(7) . . ?
C1S O1S P3 127.5(5) . . ?
C5S O2S P4 130.2(5) . . ?
C10T O1T C1T 117.3(7) . . ?
C17T O3T C5T 121.3(8) . . ?
C2Q C1Q C6Q 122.2(8) . . ?
C2Q C1Q O1Q 114.2(7) . . ?
C6Q C1Q O1Q 123.6(8) . . ?
C1Q C2Q C3Q 116.6(7) . . ?
C1Q C2Q C7Q 120.6(8) . . ?
C3Q C2Q C7Q 122.8(8) . . ?
C4Q C3Q C2Q 124.1(8) . . ?
C3Q C4Q C5Q 116.7(8) . . ?
C3Q C4Q C7T 122.9(8) . . ?
C5Q C4Q C7T 120.4(7) . . ?
C6Q C5Q O2Q 123.9(7) . . ?
C6Q C5Q C4Q 121.9(7) . . ?
O2Q C5Q C4Q 114.2(7) . . ?
C5Q C6Q C1Q 118.4(8) . . ?
C2Q C7Q C2R 111.5(6) . . ?
C2Q C7Q C8Q 113.5(7) . . ?
C2R C7Q C8Q 111.8(7) . . ?
C7Q C8Q C9Q 112.0(8) . . ?
C1Q1 C9Q C8Q 113.9(8) . . ?
C1Q2 C1Q1 C1Q6 120.0 . . ?
C1Q2 C1Q1 C9Q 121.7(7) . . ?
C1Q6 C1Q1 C9Q 118.3(7) . . ?
C1Q1 C1Q2 C1Q3 120.0 . . ?
C1Q4 C1Q3 C1Q2 120.0 . . ?
C1Q5 C1Q4 C1Q3 120.0 . . ?
C1Q4 C1Q5 C1Q6 120.0 . . ?
C1Q5 C1Q6 C1Q1 120.0 . . ?
C2Q2 C2Q1 C2Q6 120.0 . . ?
C2Q2 C2Q1 P1 119.8(4) . . ?
C2Q6 C2Q1 P1 120.2(4) . . ?
C2Q3 C2Q2 C2Q1 120.0 . . ?
C2Q2 C2Q3 C2Q4 120.0 . . ?
C2Q5 C2Q4 C2Q3 120.0 . . ?
C2Q4 C2Q5 C2Q6 120.0 . . ?
C2Q5 C2Q6 C2Q1 120.0 . . ?
C3Q2 C3Q1 C3Q6 120.0 . . ?
C3Q2 C3Q1 P1 121.1(8) . . ?
C3Q6 C3Q1 P1 118.9(8) . . ?
C3Q3 C3Q2 C3Q1 120.0 . . ?
C3Q2 C3Q3 C3Q4 120.0 . . ?
C3Q3 C3Q4 C3Q5 120.0 . . ?
C3Q6 C3Q5 C3Q4 120.0 . . ?
C3Q5 C3Q6 C3Q1 120.0 . . ?
C3QB C3QA C3QF 120.0 . . ?
C3QB C3QA P1 124.0(11) . . ?
C3QF C3QA P1 116.0(11) . . ?
C3QA C3QB C3QC 120.0 . . ?
C3QB C3QC C3QD 120.0 . . ?
C3QE C3QD C3QC 120.0 . . ?
C3QF C3QE C3QD 120.0 . . ?
C3QE C3QF C3QA 120.0 . . ?
C4Q2 C4Q1 C4Q6 120.0 . . ?
C4Q2 C4Q1 P2 120.5(4) . . ?
C4Q6 C4Q1 P2 119.5(4) . . ?
C4Q3 C4Q2 C4Q1 120.0 . . ?
C4Q2 C4Q3 C4Q4 120.0 . . ?
C4Q5 C4Q4 C4Q3 120.0 . . ?
C4Q6 C4Q5 C4Q4 120.0 . . ?
C4Q5 C4Q6 C4Q1 120.0 . . ?
C5Q2 C5Q1 C5Q6 120.0 . . ?
C5Q2 C5Q1 P2 120.7(3) . . ?
C5Q6 C5Q1 P2 118.9(3) . . ?
C5Q1 C5Q2 C5Q3 120.0 . . ?
C5Q4 C5Q3 C5Q2 120.0 . . ?
C5Q3 C5Q4 C5Q5 120.0 . . ?
C5Q6 C5Q5 C5Q4 120.0 . . ?
C5Q5 C5Q6 C5Q1 120.0 . . ?
C6R C1R O1R 118.3(7) . . ?
C6R C1R C2R 122.1(7) . . ?
O1R C1R C2R 118.9(7) . . ?
C3R C2R C1R 116.2(7) . . ?
C3R C2R C7Q 124.4(7) . . ?
C1R C2R C7Q 119.4(7) . . ?
C4R C3R C2R 123.7(7) . . ?
C5R C4R C3R 116.3(7) . . ?
C5R C4R C7R 119.5(7) . . ?
C3R C4R C7R 124.2(7) . . ?
C6R C5R C4R 122.6(8) . . ?
C6R C5R O3R 117.3(7) . . ?
C4R C5R O3R 119.5(7) . . ?
C1R C6R C5R 119.0(7) . . ?
C4R C7R C2S 112.5(6) . . ?
C4R C7R C8R 112.7(7) . . ?
C2S C7R C8R 111.8(7) . . ?
C9R C8R C7R 113.5(7) . . ?
C1R1 C9R C8R 113.0(8) . . ?
C1R2 C1R1 C1R6 120.0 . . ?
C1R2 C1R1 C9R 120.8(6) . . ?
C1R6 C1R1 C9R 119.2(6) . . ?
C1R3 C1R2 C1R1 120.0 . . ?
C1R2 C1R3 C1R4 120.0 . . ?
C1R5 C1R4 C1R3 120.0 . . ?
C1R4 C1R5 C1R6 120.0 . . ?
C1R5 C1R6 C1R1 120.0 . . ?
O2R C10R O1R 123.1(8) . . ?
O2R C10R C11R 126.4(9) . . ?
O1R C10R C11R 110.4(8) . . ?
C10R C11R C12R 119.9(10) . . ?
C10R C11R C16R 107.1(10) . . ?
C12R C11R C16R 107.1(13) . . ?
C13R C12R C11R 115.3(17) . . ?
C12R C13R C14R 112(2) . . ?
C15R C14R C13R 115(2) . . ?
C14R C15R C16R 113(2) . . ?
C15R C16R C11R 116.2(17) . . ?
C14A C13A C12A 109(3) . . ?
C13A C14A C15A 120(3) . . ?
C16A C15A C14A 110(2) . . ?
O4R C17R O3R 122.4(8) . . ?
O4R C17R C18A 125.8(12) . . ?
O3R C17R C18A 111.0(11) . . ?
O4R C17R C18R 128.3(11) . . ?
O3R C17R C18R 108.7(10) . . ?
C18A C17R C18R 17.3(13) . . ?
C19R C18R C23R 94.6(18) . . ?
C19R C18R C17R 111.8(14) . . ?
C23R C18R C17R 111.4(15) . . ?
C18R C19R C20R 115(2) . . ?
C21R C20R C19R 105(3) . . ?
C20R C21R C22R 111(3) . . ?
C21R C22R C23R 113(3) . . ?
C22R C23R C18R 113(2) . . ?
C23A C18A C17R 120.2(18) . . ?
C23A C18A C19A 118(2) . . ?
C17R C18A C19A 115.7(17) . . ?
C18A C19A C20A 109(2) . . ?
C21A C20A C19A 113(3) . . ?
C22A C21A C20A 99(3) . . ?
C21A C22A C23A 113(3) . . ?
C18A C23A C22A 118(3) . . ?
O1S C1S C2S 115.4(7) . . ?
O1S C1S C6S 122.2(8) . . ?
C2S C1S C6S 122.2(8) . . ?
C3S C2S C1S 117.2(7) . . ?
C3S C2S C7R 123.1(7) . . ?
C1S C2S C7R 119.6(7) . . ?
C2S C3S C4S 123.4(8) . . ?
C5S C4S C3S 116.6(7) . . ?
C5S C4S C7S 120.0(7) . . ?
C3S C4S C7S 123.4(7) . . ?
C4S C5S O2S 114.2(7) . . ?
C4S C5S C6S 122.9(7) . . ?
O2S C5S C6S 122.9(7) . . ?
C5S C6S C1S 117.6(8) . . ?
C2T C7S C4S 112.9(6) . . ?
C2T C7S C8S 109.0(7) . . ?
C4S C7S C8S 114.1(7) . . ?
C9S C8S C7S 114.3(7) . . ?
C8S C9S C1S1 114.0(7) . . ?
C1S2 C1S1 C1S6 120.0 . . ?
C1S2 C1S1 C9S 119.7(6) . . ?
C1S6 C1S1 C9S 120.3(6) . . ?
C1S1 C1S2 C1S3 120.0 . . ?
C1S4 C1S3 C1S2 120.0 . . ?
C1S5 C1S4 C1S3 120.0 . . ?
C1S4 C1S5 C1S6 120.0 . . ?
C1S5 C1S6 C1S1 120.0 . . ?
C2S2 C2S1 C2S6 120.0 . . ?
C2S2 C2S1 P3 118.2(4) . . ?
C2S6 C2S1 P3 121.6(4) . . ?
C2S3 C2S2 C2S1 120.0 . . ?
C2S2 C2S3 C2S4 120.0 . . ?
C2S3 C2S4 C2S5 120.0 . . ?
C2S6 C2S5 C2S4 120.0 . . ?
C2S5 C2S6 C2S1 120.0 . . ?
C3S2 C3S1 C3S6 120.0 . . ?
C3S2 C3S1 P3 122.4(11) . . ?
C3S6 C3S1 P3 117.2(11) . . ?
C3S1 C3S2 C3S3 120.0 . . ?
C3S2 C3S3 C3S4 120.0 . . ?
C3S3 C3S4 C3S5 120.0 . . ?
C3S6 C3S5 C3S4 120.0 . . ?
C3S5 C3S6 C3S1 120.0 . . ?
C3SB C3SA C3SF 120.0 . . ?
C3SB C3SA P3 126.4(10) . . ?
C3SF C3SA P3 113.5(10) . . ?
C3SA C3SB C3SC 120.0 . . ?
C3SD C3SC C3SB 120.0 . . ?
C3SC C3SD C3SE 120.0 . . ?
C3SD C3SE C3SF 120.0 . . ?
C3SE C3SF C3SA 120.0 . . ?
C4S2 C4S1 C4S6 120.0 . . ?
C4S2 C4S1 P4 122.4(3) . . ?
C4S6 C4S1 P4 117.5(3) . . ?
C4S1 C4S2 C4S3 120.0 . . ?
C4S2 C4S3 C4S4 120.0 . . ?
C4S5 C4S4 C4S3 120.0 . . ?
C4S4 C4S5 C4S6 120.0 . . ?
C4S5 C4S6 C4S1 120.0 . . ?
C5S2 C5S1 C5S6 120.0 . . ?
C5S2 C5S1 P4 120.9(4) . . ?
C5S6 C5S1 P4 119.1(4) . . ?
C5S1 C5S2 C5S3 120.0 . . ?
C5S4 C5S3 C5S2 120.0 . . ?
C5S3 C5S4 C5S5 120.0 . . ?
C5S6 C5S5 C5S4 120.0 . . ?
C5S5 C5S6 C5S1 120.0 . . ?
C6T C1T C2T 122.5(8) . . ?
C6T C1T O1T 117.5(7) . . ?
C2T C1T O1T 119.8(7) . . ?
C1T C2T C3T 116.8(8) . . ?
C1T C2T C7S 120.4(7) . . ?
C3T C2T C7S 122.8(7) . . ?
C2T C3T C4T 123.0(7) . . ?
C5T C4T C3T 117.0(8) . . ?
C5T C4T C7T 121.0(8) . . ?
C3T C4T C7T 121.9(7) . . ?
C4T C5T C6T 121.8(8) . . ?
C4T C5T O3T 117.6(8) . . ?
C6T C5T O3T 120.3(7) . . ?
C1T C6T C5T 118.9(8) . . ?
C4T C7T C4Q 112.2(7) . . ?
C4T C7T C8T 109.7(7) . . ?
C4Q C7T C8T 113.0(7) . . ?
C9T C8T C7T 114.9(8) . . ?
C1T1 C9T C8T 114.6(8) . . ?
C1T2 C1T1 C1T6 120.0 . . ?
C1T2 C1T1 C9T 120.4(8) . . ?
C1T6 C1T1 C9T 119.6(8) . . ?
C1T1 C1T2 C1T3 120.0 . . ?
C1T2 C1T3 C1T4 120.0 . . ?
C1T5 C1T4 C1T3 120.0 . . ?
C1T4 C1T5 C1T6 120.0 . . ?
C1T5 C1T6 C1T1 120.0 . . ?
O2T C10T O1T 123.1(7) . . ?
O2T C10T C11T 126.1(8) . . ?
O1T C10T C11T 110.8(7) . . ?
C10T C11T C16T 108.1(7) . . ?
C10T C11T C12T 111.1(7) . . ?
C16T C11T C12T 110.3(7) . . ?
C13T C12T C11T 110.8(7) . . ?
C14T C13T C12T 110.7(8) . . ?
C15T C14T C13T 112.1(8) . . ?
C14T C15T C16T 110.7(9) . . ?
C15T C16T C11T 112.1(8) . . ?
O3T C17T O4T 112.3(12) . . ?
O3T C17T C18T 122.7(14) . . ?
O4T C17T C18T 113.6(15) . . ?
C17T C18T C19T 118.8(16) . . ?
C17T C18T C23T 95.3(12) . . ?
C19T C18T C23T 113.6(17) . . ?
C20T C19T C18T 109(2) . . ?
C21T C20T C19T 111(2) . . ?
C20T C21T C22T 109(2) . . ?
C21T C22T C23T 111(2) . . ?
C18T C23T C22T 110.6(16) . . ?
C23B C18B C19B 109.6(15) . . ?
C20B C19B C18B 112.9(17) . . ?
C21B C20B C19B 112.6(19) . . ?
C20B C21B C22B 107.2(19) . . ?
C23B C22B C21B 113.1(18) . . ?
C22B C23B C18B 111.0(15) . . ?
Cl21 C200 Cl20 115.6(12) . . ?
Cl11 C100 Cl10 111.5(9) . . ?

loop_
_geom_bond_atom_site_label_1
_geom_bond_atom_site_label_2
_geom_bond_distance
_geom_bond_site_symmetry_2
_geom_bond_publ_flag
Cu1 P4 2.254(3) . ?
Cu1 P2 2.255(2) . ?
Cu1 I2 2.5242(15) . ?
Cu1 I1 2.8301(13) . ?
Cu2 P1 2.223(3) . ?
Cu2 P3 2.238(3) . ?
Cu2 I2 2.4223(15) . ?
Hg1 I7 2.635(5) . ?
Hg1 I3 2.659(6) . ?
Hg1 I1 2.7135(10) . ?
Hg1 I6 2.9574(10) . ?
Hg1 I5 3.0427(12) . ?
Hg2 I4 2.559(2) . ?
Hg2 I5 2.7307(12) . ?
Hg2 I8 2.757(2) . ?
Hg2 I6 2.8743(11) . ?
Hg2 I2 2.9005(12) . ?
P1 O1Q 1.628(7) . ?
P1 C3QA 1.790(13) . ?
P1 C2Q1 1.799(5) . ?
P1 C3Q1 1.815(10) . ?
P2 O2Q 1.637(6) . ?
P2 C5Q1 1.805(5) . ?
P2 C4Q1 1.806(5) . ?
P3 O1S 1.631(7) . ?
P3 C2S1 1.811(5) . ?
P3 C3SA 1.813(12) . ?
P3 C3S1 1.826(14) . ?
P4 O2S 1.637(6) . ?
P4 C4S1 1.807(5) . ?
P4 C5S1 1.816(5) . ?
O1Q C1Q 1.390(10) . ?
O2Q C5Q 1.388(9) . ?
O1R C10R 1.372(12) . ?
O1R C1R 1.400(10) . ?
O2R C10R 1.168(12) . ?
O3R C17R 1.376(12) . ?
O3R C5R 1.411(10) . ?
O4R C17R 1.170(13) . ?
O1S C1S 1.387(10) . ?
O2S C5S 1.387(9) . ?
O1T C10T 1.364(11) . ?
O1T C1T 1.405(10) . ?
O2T C10T 1.181(11) . ?
O3T C17T 1.312(17) . ?
O3T C5T 1.393(10) . ?
C1Q C2Q 1.383(12) . ?
C1Q C6Q 1.389(11) . ?
C2Q C3Q 1.392(12) . ?
C2Q C7Q 1.522(11) . ?
C3Q C4Q 1.372(11) . ?
C4Q C5Q 1.399(11) . ?
C4Q C7T 1.531(12) . ?
C5Q C6Q 1.384(12) . ?
C7Q C2R 1.536(11) . ?
C7Q C8Q 1.538(13) . ?
C8Q C9Q 1.546(13) . ?
C9Q C1Q1 1.521(14) . ?
C1Q1 C1Q2 1.3900 . ?
C1Q1 C1Q6 1.3900 . ?
C1Q2 C1Q3 1.3900 . ?
C1Q3 C1Q4 1.3900 . ?
C1Q4 C1Q5 1.3900 . ?
C1Q5 C1Q6 1.3900 . ?
C2Q1 C2Q2 1.3900 . ?
C2Q1 C2Q6 1.3900 . ?
C2Q2 C2Q3 1.3900 . ?
C2Q3 C2Q4 1.3900 . ?
C2Q4 C2Q5 1.3900 . ?
C2Q5 C2Q6 1.3900 . ?
C3Q1 C3Q2 1.3900 . ?
C3Q1 C3Q6 1.3900 . ?
C3Q2 C3Q3 1.3900 . ?
C3Q3 C3Q4 1.3900 . ?
C3Q4 C3Q5 1.3900 . ?
C3Q5 C3Q6 1.3900 . ?
C3QA C3QB 1.3900 . ?
C3QA C3QF 1.3900 . ?
C3QB C3QC 1.3900 . ?
C3QC C3QD 1.3900 . ?
C3QD C3QE 1.3900 . ?
C3QE C3QF 1.3900 . ?
C4Q1 C4Q2 1.3900 . ?
C4Q1 C4Q6 1.3900 . ?
C4Q2 C4Q3 1.3900 . ?
C4Q3 C4Q4 1.3900 . ?
C4Q4 C4Q5 1.3900 . ?
C4Q5 C4Q6 1.3900 . ?
C5Q1 C5Q2 1.3900 . ?
C5Q1 C5Q6 1.3900 . ?
C5Q2 C5Q3 1.3900 . ?
C5Q3 C5Q4 1.3900 . ?
C5Q4 C5Q5 1.3900 . ?
C5Q5 C5Q6 1.3900 . ?
C1R C6R 1.365(12) . ?
C1R C2R 1.401(11) . ?
C2R C3R 1.395(11) . ?
C3R C4R 1.390(11) . ?
C4R C5R 1.383(11) . ?
C4R C7R 1.526(11) . ?
C5R C6R 1.381(12) . ?
C7R C2S 1.539(11) . ?
C7R C8R 1.546(12) . ?
C8R C9R 1.538(13) . ?
C9R C1R1 1.532(12) . ?
C1R1 C1R2 1.3900 . ?
C1R1 C1R6 1.3900 . ?
C1R2 C1R3 1.3900 . ?
C1R3 C1R4 1.3900 . ?
C1R4 C1R5 1.3900 . ?
C1R5 C1R6 1.3900 . ?
C10R C11R 1.501(9) . ?
C11R C12R 1.516(13) . ?
C11R C16R 1.523(13) . ?
C12R C13R 1.504(14) . ?
C13R C14R 1.511(14) . ?
C14R C15R 1.495(14) . ?
C15R C16R 1.501(14) . ?
C12A C13A 1.503(14) . ?
C13A C14A 1.501(14) . ?
C14A C15A 1.508(14) . ?
C15A C16A 1.508(14) . ?
C17R C18A 1.490(13) . ?
C17R C18R 1.512(13) . ?
C18R C19R 1.504(13) . ?
C18R C23R 1.511(14) . ?
C19R C20R 1.506(14) . ?
C20R C21R 1.496(14) . ?
C21R C22R 1.498(14) . ?
C22R C23R 1.504(14) . ?
C18A C23A 1.480(14) . ?
C18A C19A 1.505(14) . ?
C19A C20A 1.514(14) . ?
C20A C21A 1.503(14) . ?
C21A C22A 1.496(14) . ?
C22A C23A 1.499(14) . ?
C1S C2S 1.389(12) . ?
C1S C6S 1.393(12) . ?
C2S C3S 1.384(11) . ?
C3S C4S 1.394(11) . ?
C4S C5S 1.385(12) . ?
C4S C7S 1.521(11) . ?
C5S C6S 1.391(12) . ?
C7S C2T 1.520(11) . ?
C7S C8S 1.554(12) . ?
C8S C9S 1.509(13) . ?
C9S C1S1 1.521(11) . ?
C1S1 C1S2 1.3900 . ?
C1S1 C1S6 1.3900 . ?
C1S2 C1S3 1.3900 . ?
C1S3 C1S4 1.3900 . ?
C1S4 C1S5 1.3900 . ?
C1S5 C1S6 1.3900 . ?
C2S1 C2S2 1.3900 . ?
C2S1 C2S6 1.3900 . ?
C2S2 C2S3 1.3900 . ?
C2S3 C2S4 1.3900 . ?
C2S4 C2S5 1.3900 . ?
C2S5 C2S6 1.3900 . ?
C3S1 C3S2 1.3900 . ?
C3S1 C3S6 1.3900 . ?
C3S2 C3S3 1.3900 . ?
C3S3 C3S4 1.3900 . ?
C3S4 C3S5 1.3900 . ?
C3S5 C3S6 1.3900 . ?
C3SA C3SB 1.3900 . ?
C3SA C3SF 1.3900 . ?
C3SB C3SC 1.3900 . ?
C3SC C3SD 1.3900 . ?
C3SD C3SE 1.3900 . ?
C3SE C3SF 1.3900 . ?
C4S1 C4S2 1.3900 . ?
C4S1 C4S6 1.3900 . ?
C4S2 C4S3 1.3900 . ?
C4S3 C4S4 1.3900 . ?
C4S4 C4S5 1.3900 . ?
C4S5 C4S6 1.3900 . ?
C5S1 C5S2 1.3900 . ?
C5S1 C5S6 1.3900 . ?
C5S2 C5S3 1.3900 . ?
C5S3 C5S4 1.3900 . ?
C5S4 C5S5 1.3900 . ?
C5S5 C5S6 1.3900 . ?
C1T C6T 1.378(13) . ?
C1T C2T 1.387(11) . ?
C2T C3T 1.392(12) . ?
C3T C4T 1.409(12) . ?
C4T C5T 1.383(12) . ?
C4T C7T 1.516(12) . ?
C5T C6T 1.392(13) . ?
C7T C8T 1.546(12) . ?
C8T C9T 1.533(15) . ?
C9T C1T1 1.508(13) . ?
C1T1 C1T2 1.3900 . ?
C1T1 C1T6 1.3900 . ?
C1T2 C1T3 1.3900 . ?
C1T3 C1T4 1.3900 . ?
C1T4 C1T5 1.3900 . ?
C1T5 C1T6 1.3900 . ?
C10T C11T 1.503(9) . ?
C11T C16T 1.524(9) . ?
C11T C12T 1.526(10) . ?
C12T C13T 1.520(10) . ?
C13T C14T 1.511(11) . ?
C14T C15T 1.503(11) . ?
C15T C16T 1.511(10) . ?
C17T O4T 1.36(2) . ?
C17T C18T 1.482(13) . ?
C18T C19T 1.504(14) . ?
C18T C23T 1.517(13) . ?
C19T C20T 1.503(14) . ?
C20T C21T 1.499(14) . ?
C21T C22T 1.502(14) . ?
C22T C23T 1.518(14) . ?
C18B C23B 1.512(13) . ?
C18B C19B 1.517(13) . ?
C19B C20B 1.506(13) . ?
C20B C21B 1.501(14) . ?
C21B C22B 1.512(14) . ?
C22B C23B 1.505(13) . ?
C200 Cl21 1.71(2) . ?
C200 Cl20 1.724(19) . ?
C100 Cl11 1.723(18) . ?
C100 Cl10 1.757(16) . ?
